data_1512989
loop_
_publ_author_name
'Amal Cherian Kathalikkattil'
'P.S. Subramanian'
'Eringathodi Suresh'

_publ_section_title
;
 Structural diversity in two dimensional chiral coordination polymers
 involving 4,4'bipyridine and l-cysteate as bridging ligands with Zn and
 Cd metal centres: Synthesis, characterization and X-ray crystallographic
 studies
;
_journal_issue 1
_journal_name_full 'Inorganica Chimica Acta'
_journal_page_first 363
_journal_page_last 370
_journal_paper_doi 10.1016/j.ica.2010.09.049
_journal_volume 365
_journal_year 2011
_chemical_formula_sum 'C26 H36 N6 O15 S2 Zn2'
_chemical_formula_weight 867.47
_chemical_name_systematic
; 
 ? 
;
_space_group_IT_number 1
_symmetry_cell_setting triclinic
_symmetry_space_group_name_Hall 'P 1'
_symmetry_space_group_name_H-M 'P 1'
_atom_sites_solution_hydrogens geom
_atom_sites_solution_primary direct
_atom_sites_solution_secondary difmap
_audit_creation_method SHELXL-97
_cell_angle_alpha 69.441(2)
_cell_angle_beta 81.181(3)
_cell_angle_gamma 69.029(2)
_cell_formula_units_Z 1
_cell_length_a 7.5389(12)
_cell_length_b 10.1054(16)
_cell_length_c 13.185(2)
_cell_measurement_temperature 100(2)
_cell_volume 877.8(2)
_computing_cell_refinement 'BRUKER SMART'
_computing_data_collection 'BRUKER SMART'
_computing_data_reduction 'BRUKER SAINT'
_computing_molecular_graphics ORTEP
_computing_structure_refinement 'SHELXL-97 (Sheldrick, 1997)'
_computing_structure_solution 'SHELXS-97 (Sheldrick, 1990)'
_diffrn_ambient_temperature 100(2)
_diffrn_measured_fraction_theta_full 0.867
_diffrn_measured_fraction_theta_max 0.867
_diffrn_measurement_device_type 'BRUKER SMART APEX CCD DIFFRACTOMETER'
_diffrn_measurement_method 'OMEGA-PHI SCAN'
_diffrn_radiation_monochromator graphite
_diffrn_radiation_source 'fine-focus sealed tube'
_diffrn_radiation_type MoK\a
_diffrn_radiation_wavelength 0.71073
_diffrn_reflns_av_R_equivalents 0.0160
_diffrn_reflns_av_sigmaI/netI 0.0467
_diffrn_reflns_limit_h_max 8
_diffrn_reflns_limit_h_min -9
_diffrn_reflns_limit_k_max 11
_diffrn_reflns_limit_k_min -13
_diffrn_reflns_limit_l_max 16
_diffrn_reflns_limit_l_min -17
_diffrn_reflns_number 5074
_diffrn_reflns_theta_full 28.28
_diffrn_reflns_theta_max 28.28
_diffrn_reflns_theta_min 1.65
_exptl_absorpt_coefficient_mu 1.562
_exptl_absorpt_correction_T_max 0.6601
_exptl_absorpt_correction_T_min 0.5883
_exptl_absorpt_correction_type multi-scan
_exptl_absorpt_process_details 'BRUKER SADABS'
_exptl_crystal_colour COLOURLESS
_exptl_crystal_density_diffrn 1.641
_exptl_crystal_density_method 'not measured'
_exptl_crystal_description blocks
_exptl_crystal_F_000 446
_exptl_crystal_size_max 0.38
_exptl_crystal_size_mid 0.34
_exptl_crystal_size_min 0.29
_refine_diff_density_max 0.702
_refine_diff_density_min -0.316
_refine_diff_density_rms 0.072
_refine_ls_abs_structure_details 'Flack H D (1983), Acta Cryst. A39, 876-881'
_refine_ls_abs_structure_Flack 0.019(10)
_refine_ls_extinction_method none
_refine_ls_goodness_of_fit_ref 1.030
_refine_ls_hydrogen_treatment mixed
_refine_ls_matrix_type full
_refine_ls_number_parameters 462
_refine_ls_number_reflns 4381
_refine_ls_number_restraints 3
_refine_ls_restrained_S_all 1.029
_refine_ls_R_factor_all 0.0297
_refine_ls_R_factor_gt 0.0289
_refine_ls_shift/su_max 0.019
_refine_ls_shift/su_mean 0.000
_refine_ls_structure_factor_coef Fsqd
_refine_ls_weighting_details 'calc w=1/[\s^2^(Fo^2^)+(0.0410P)^2^+0.0000P] where P=(Fo^2^+2Fc^2^)/3'
_refine_ls_weighting_scheme calc
_refine_ls_wR_factor_gt 0.0748
_refine_ls_wR_factor_ref 0.0765
_reflns_number_gt 4197
_reflns_number_total 4381
_reflns_threshold_expression >2sigma(I)
_cod_data_source_file 2011-363.cif
_cod_data_source_block 6esm(complex2)
_cod_depositor_comments
;
The following automatic conversions were performed:

'_symmetry_cell_setting' value 'TRICLINIC' changed to 'triclinic'
according to the built-in table from CIF Core dictionary named
'cif_core.dic' version 2.4.1 from
2010-06-29.

'_exptl_absorpt_correction_type' value 'MULTI-SCAN'
changed to 'multi-scan' according to the built-in table from CIF Core
dictionary named 'cif_core.dic' version 2.4.1 from 2010-06-29.

Automatic conversion script
Id: cif_fix_values 1891 2012-01-12 08:04:46Z andrius 
;
_cod_original_sg_symbol_H-M P1
_cod_database_code 1512989

loop_
_symmetry_equiv_pos_as_xyz
'x, y, z'

loop_
_atom_site_label
_atom_site_type_symbol
_atom_site_fract_x
_atom_site_fract_y
_atom_site_fract_z
_atom_site_U_iso_or_equiv
_atom_site_adp_type
_atom_site_occupancy
_atom_site_calc_flag
_atom_site_refinement_flags
Zn1 Zn -0.10978(5) 0.44813(4) 0.45318(3) 0.02447(11) Uani 1 d .
Zn2 Zn 0.11290(5) 0.85375(4) 0.53390(3) 0.02527(11) Uani 1 d .
S1 S 0.44670(15) 0.22749(12) 0.71063(8) 0.0322(2) Uani 1 d .
S2 S -0.44503(15) 1.17299(10) 0.27983(8) 0.0294(2) Uani 1 d .
O1 O -0.0088(4) 0.2146(3) 0.4757(2) 0.0282(6) Uani 1 d .
O2 O 0.2152(4) 0.0020(3) 0.5598(2) 0.0305(6) Uani 1 d .
O3 O 0.4237(6) 0.3838(4) 0.6513(3) 0.0582(10) Uani 1 d .
O4 O 0.4169(7) 0.1993(5) 0.8263(3) 0.0624(12) Uani 1 d .
O5 O 0.6232(6) 0.1306(6) 0.6788(4) 0.0798(16) Uani 1 d .
O6 O -0.1725(5) 0.3839(4) 0.6271(3) 0.0389(8) Uani 1 d .
H6C H -0.2369 0.4545 0.6588 0.050 Uiso 1 d .
H6D H -0.2663 0.3336 0.6544 0.050 Uiso 1 d .
O7 O -0.3828(4) 0.4382(3) 0.4401(2) 0.0342(6) Uani 1 d .
H7C H -0.3804 0.3787 0.4128 0.050 Uiso 1 d .
H7D H -0.4693 0.4112 0.4959 0.050 Uiso 1 d .
O8 O 0.0122(4) 0.6991(3) 0.5036(2) 0.0321(6) Uani 1 d .
O9 O -0.2360(4) 0.6722(3) 0.4498(2) 0.0289(6) Uani 1 d .
O10 O -0.3948(7) 1.2662(4) 0.3249(3) 0.0590(11) Uani 1 d .
O11 O -0.6251(6) 1.1550(4) 0.3232(4) 0.0572(11) Uani 1 d .
O12 O -0.4303(6) 1.2205(4) 0.1637(3) 0.0568(10) Uani 1 d .
O13 O 0.1873(6) 0.9431(4) 0.3671(3) 0.0458(10) Uani 1 d .
H13C H 0.2156 1.0177 0.3434 0.050 Uiso 1 d .
H13D H 0.1882 0.9556 0.3031 0.050 Uiso 1 d .
O14 O 0.3846(5) 0.6917(3) 0.5479(3) 0.0410(7) Uani 1 d .
H14C H 0.4145 0.6168 0.5716 0.049(18) Uiso 1 d .
H14D H 0.4634 0.6950 0.5181 0.029(14) Uiso 1 d .
O15 O 0.7043(9) 0.0863(5) 0.9920(4) 0.0911(18) Uani 1 d .
H15C H 0.5697 0.1379 0.9648 0.050 Uiso 1 d .
H15D H 0.6183 0.1340 1.0434 0.050 Uiso 1 d .
N1 N 0.1795(5) 0.3882(3) 0.4855(3) 0.0256(7) Uani 1 d .
H1A H 0.2458 0.4096 0.4225 0.031 Uiso 1 calc R
H1B H 0.1908 0.4423 0.5242 0.031 Uiso 1 calc R
N2 N -0.0773(6) 0.5129(4) 0.2795(3) 0.0319(9) Uani 1 d .
N3 N 0.0678(6) 0.7648(5) -0.2921(3) 0.0324(9) Uani 1 d .
N4 N -0.1777(5) 0.9829(4) 0.5004(3) 0.0280(7) Uani 1 d .
H4A H -0.2419 0.9900 0.5627 0.034 Uiso 1 calc R
H4B H -0.1853 1.0760 0.4568 0.034 Uiso 1 calc R
N5 N 0.6547(9) 0.5634(6) 0.7569(4) 0.0578(13) Uani 1 d .
N6 N 0.2942(13) 0.8228(7) 1.2033(5) 0.093(2) Uani 1 d .
C1 C 0.1436(5) 0.1423(4) 0.5239(3) 0.0231(7) Uani 1 d .
C2 C 0.2596(5) 0.2268(4) 0.5464(3) 0.0237(7) Uani 1 d .
H2 H 0.3912 0.1890 0.5209 0.028 Uiso 1 calc R
C3 C 0.2576(6) 0.1958(4) 0.6684(3) 0.0280(8) Uani 1 d .
H3A H 0.2643 0.0925 0.7053 0.034 Uiso 1 calc R
H3B H 0.1379 0.2591 0.6901 0.034 Uiso 1 calc R
C4 C -0.1364(14) 0.6558(6) 0.2201(5) 0.081(3) Uani 1 d .
H4 H -0.1981 0.7258 0.2555 0.097 Uiso 1 calc R
C5 C -0.1123(13) 0.7079(6) 0.1086(5) 0.080(3) Uani 1 d .
H5 H -0.1575 0.8100 0.0715 0.097 Uiso 1 calc R
C6 C -0.0228(7) 0.6100(5) 0.0533(4) 0.0333(10) Uani 1 d .
C7 C 0.0267(12) 0.4622(7) 0.1144(5) 0.073(2) Uani 1 d .
H7 H 0.0827 0.3897 0.0806 0.087 Uiso 1 calc R
C8 C -0.0049(10) 0.4181(6) 0.2263(4) 0.0561(17) Uani 1 d .
H8 H 0.0272 0.3164 0.2646 0.067 Uiso 1 calc R
C9 C 0.0091(7) 0.6621(5) -0.0666(4) 0.0350(10) Uani 1 d .
C10 C -0.0280(8) 0.8141(5) -0.1244(4) 0.0409(12) Uani 1 d .
H10 H -0.0724 0.8846 -0.0883 0.049 Uiso 1 calc R
C11 C 0.0012(7) 0.8581(5) -0.2336(4) 0.0352(10) Uani 1 d .
H11 H -0.0271 0.9601 -0.2702 0.042 Uiso 1 calc R
C12 C 0.1000(9) 0.6206(5) -0.2373(4) 0.0464(13) Uani 1 d .
H12 H 0.1427 0.5527 -0.2756 0.056 Uiso 1 calc R
C13 C 0.0733(9) 0.5663(6) -0.1261(4) 0.0483(13) Uani 1 d .
H13 H 0.0991 0.4641 -0.0917 0.058 Uiso 1 calc R
C14 C -0.1518(6) 0.7480(4) 0.4705(3) 0.0241(7) Uani 1 d .
C15 C -0.2671(6) 0.9165(4) 0.4479(3) 0.0255(8) Uani 1 d .
H15 H -0.3970 0.9269 0.4775 0.031 Uiso 1 calc R
C16 C -0.2728(7) 0.9910(4) 0.3253(3) 0.0340(9) Uani 1 d .
H16A H -0.2981 0.9269 0.2932 0.041 Uiso 1 calc R
H16B H -0.1482 0.9982 0.2987 0.041 Uiso 1 calc R
C17 C 0.6346(13) 0.4710(8) 0.8556(6) 0.084(2) Uani 1 d .
H17 H 0.6715 0.3694 0.8647 0.101 Uiso 1 calc R
C18 C 0.5630(12) 0.5159(7) 0.9448(5) 0.072(2) Uani 1 d .
H18 H 0.5496 0.4464 1.0115 0.086 Uiso 1 calc R
C19 C 0.5114(7) 0.6647(5) 0.9341(3) 0.0394(10) Uani 1 d .
C20 C 0.5366(9) 0.7599(7) 0.8350(4) 0.0524(13) Uani 1 d .
H20 H 0.5084 0.8612 0.8245 0.063 Uiso 1 calc R
C21 C 0.6051(10) 0.7032(8) 0.7498(4) 0.0608(16) Uani 1 d .
H21 H 0.6165 0.7709 0.6819 0.073 Uiso 1 calc R
C22 C 0.4335(9) 0.7202(6) 1.0283(4) 0.0500(13) Uani 1 d .
C23 C 0.4357(9) 0.6264(6) 1.1317(4) 0.0571(15) Uani 1 d .
H23 H 0.4880 0.5236 1.1451 0.068 Uiso 1 calc R
C24 C 0.3633(12) 0.6795(8) 1.2159(5) 0.072(2) Uani 1 d .
H24 H 0.3626 0.6116 1.2851 0.086 Uiso 1 calc R
C25 C 0.281(2) 0.9137(9) 1.1057(6) 0.144(5) Uani 1 d .
H25 H 0.2212 1.0152 1.0957 0.173 Uiso 1 calc R
C26 C 0.3501(17) 0.8706(8) 1.0140(6) 0.112(4) Uani 1 d .
H26 H 0.3402 0.9412 0.9453 0.134 Uiso 1 calc R

loop_
_atom_site_aniso_label
_atom_site_aniso_U_11
_atom_site_aniso_U_22
_atom_site_aniso_U_33
_atom_site_aniso_U_23
_atom_site_aniso_U_13
_atom_site_aniso_U_12
Zn1 0.0275(2) 0.0203(2) 0.0260(2) -0.00848(17) 0.00012(17) -0.00763(17)
Zn2 0.0305(2) 0.0209(2) 0.0268(2) -0.01040(17) 0.00106(18) -0.00922(17)
S1 0.0354(5) 0.0391(5) 0.0280(5) -0.0136(4) -0.0013(4) -0.0162(4)
S2 0.0424(6) 0.0202(4) 0.0232(5) -0.0045(3) -0.0017(4) -0.0098(4)
O1 0.0328(15) 0.0237(12) 0.0316(15) -0.0110(11) -0.0006(12) -0.0113(11)
O2 0.0410(17) 0.0178(12) 0.0342(15) -0.0083(11) -0.0065(12) -0.0094(12)
O3 0.081(3) 0.046(2) 0.065(2) -0.0166(18) -0.008(2) -0.040(2)
O4 0.085(3) 0.096(3) 0.0245(18) -0.0131(19) 0.0006(18) -0.058(3)
O5 0.032(2) 0.114(4) 0.097(4) -0.066(3) -0.019(2) 0.010(2)
O6 0.0338(18) 0.0460(19) 0.038(2) -0.0152(15) 0.0048(14) -0.0150(15)
O7 0.0351(16) 0.0361(15) 0.0385(16) -0.0174(13) 0.0003(12) -0.0152(13)
O8 0.0331(15) 0.0201(12) 0.0435(17) -0.0112(11) -0.0069(13) -0.0060(11)
O9 0.0316(15) 0.0214(12) 0.0369(16) -0.0119(11) -0.0036(12) -0.0089(11)
O10 0.094(3) 0.0307(17) 0.059(2) -0.0155(16) -0.022(2) -0.0192(19)
O11 0.042(2) 0.047(2) 0.064(3) -0.0017(18) 0.0054(19) -0.0124(18)
O12 0.088(3) 0.0368(18) 0.0282(18) -0.0056(14) -0.0063(18) -0.0040(18)
O13 0.070(3) 0.056(2) 0.0215(16) -0.0140(15) 0.0190(16) -0.039(2)
O14 0.0348(18) 0.0229(16) 0.054(2) -0.0084(14) 0.0087(16) -0.0050(12)
O15 0.111(4) 0.065(3) 0.082(4) -0.039(3) -0.022(3) 0.012(3)
N1 0.0311(17) 0.0214(15) 0.0246(16) -0.0047(13) 0.0014(13) -0.0124(13)
N2 0.039(2) 0.0278(18) 0.0239(19) -0.0063(15) -0.0014(16) -0.0078(16)
N3 0.037(2) 0.0282(18) 0.031(2) -0.0122(16) 0.0015(17) -0.0088(16)
N4 0.0366(19) 0.0217(15) 0.0275(17) -0.0117(13) -0.0006(14) -0.0082(14)
N5 0.080(4) 0.072(3) 0.036(3) -0.027(2) 0.014(2) -0.038(3)
N6 0.168(8) 0.067(4) 0.043(3) -0.029(3) 0.018(4) -0.034(4)
C1 0.032(2) 0.0241(17) 0.0158(16) -0.0064(13) 0.0048(14) -0.0144(15)
C2 0.0269(18) 0.0215(16) 0.0257(18) -0.0081(14) -0.0031(14) -0.0101(14)
C3 0.038(2) 0.0299(19) 0.0197(18) -0.0058(15) 0.0028(15) -0.0196(17)
C4 0.170(8) 0.028(3) 0.031(3) -0.013(2) 0.009(4) -0.017(4)
C5 0.166(8) 0.025(2) 0.029(3) -0.005(2) 0.012(4) -0.016(3)
C6 0.037(2) 0.032(2) 0.028(2) -0.0098(18) 0.0007(18) -0.0091(18)
C7 0.123(7) 0.033(3) 0.030(3) -0.010(2) 0.003(3) 0.009(3)
C8 0.095(5) 0.027(2) 0.023(2) -0.0026(18) 0.008(3) -0.002(3)
C9 0.040(3) 0.032(2) 0.029(2) -0.0079(18) 0.0032(19) -0.0106(19)
C10 0.053(3) 0.034(2) 0.030(3) -0.0126(19) 0.006(2) -0.010(2)
C11 0.048(3) 0.028(2) 0.024(2) -0.0041(17) 0.0030(19) -0.0117(19)
C12 0.079(4) 0.030(2) 0.028(2) -0.0116(19) 0.008(2) -0.016(2)
C13 0.081(4) 0.027(2) 0.033(3) -0.0100(19) 0.008(2) -0.016(2)
C14 0.034(2) 0.0217(17) 0.0179(17) -0.0075(13) 0.0057(14) -0.0118(15)
C15 0.0301(19) 0.0199(16) 0.0271(19) -0.0109(14) 0.0006(15) -0.0062(14)
C16 0.045(2) 0.0237(18) 0.030(2) -0.0121(16) -0.0033(18) -0.0020(17)
C17 0.140(8) 0.058(4) 0.069(5) -0.038(4) 0.025(4) -0.042(4)
C18 0.132(6) 0.042(3) 0.043(3) -0.016(3) 0.017(3) -0.036(4)
C19 0.057(3) 0.042(2) 0.023(2) -0.0118(19) 0.005(2) -0.022(2)
C20 0.069(4) 0.050(3) 0.029(3) -0.010(2) 0.008(2) -0.015(3)
C21 0.079(4) 0.069(4) 0.027(3) -0.011(3) 0.014(3) -0.026(3)
C22 0.082(4) 0.036(3) 0.032(3) -0.012(2) 0.002(2) -0.021(3)
C23 0.082(4) 0.036(3) 0.042(3) -0.008(2) -0.002(3) -0.011(3)
C24 0.105(6) 0.070(4) 0.032(3) -0.015(3) 0.002(3) -0.022(4)
C25 0.307(16) 0.052(4) 0.051(4) -0.032(4) 0.059(6) -0.043(6)
C26 0.228(12) 0.044(3) 0.046(4) -0.019(3) 0.046(5) -0.041(5)

loop_
_atom_type_symbol
_atom_type_description
_atom_type_scat_dispersion_real
_atom_type_scat_dispersion_imag
_atom_type_scat_source
C C 0.0033 0.0016 'International Tables Vol C Tables 4.2.6.8 and 6.1.1.4'
H H 0.0000 0.0000 'International Tables Vol C Tables 4.2.6.8 and 6.1.1.4'
N N 0.0061 0.0033 'International Tables Vol C Tables 4.2.6.8 and 6.1.1.4'
O O 0.0106 0.0060 'International Tables Vol C Tables 4.2.6.8 and 6.1.1.4'
Zn Zn 0.2839 1.4301 'International Tables Vol C Tables 4.2.6.8 and 6.1.1.4'
S S 0.1246 0.1234 'International Tables Vol C Tables 4.2.6.8 and 6.1.1.4'

loop_
_geom_angle_atom_site_label_1
_geom_angle_atom_site_label_2
_geom_angle_atom_site_label_3
_geom_angle
_geom_angle_site_symmetry_1
_geom_angle_site_symmetry_3
O9 Zn1 N1 105.93(11) . .
O9 Zn1 O1 171.88(11) . .
N1 Zn1 O1 77.88(11) . .
O9 Zn1 O7 89.89(11) . .
N1 Zn1 O7 162.87(11) . .
O1 Zn1 O7 85.61(11) . .
O9 Zn1 N2 92.20(13) . .
N1 Zn1 N2 96.88(15) . .
O1 Zn1 N2 94.47(13) . .
O7 Zn1 N2 88.87(14) . .
O9 Zn1 O6 87.26(13) . .
N1 Zn1 O6 88.94(13) . .
O1 Zn1 O6 85.63(13) . .
O7 Zn1 O6 85.23(12) . .
N2 Zn1 O6 174.07(17) . .
O2 Zn2 O14 91.79(13) 1_565 .
O2 Zn2 N4 102.42(12) 1_565 .
O14 Zn2 N4 165.09(13) . .
O2 Zn2 O13 86.03(13) 1_565 .
O14 Zn2 O13 86.84(16) . .
N4 Zn2 O13 89.65(15) . .
O2 Zn2 O8 178.46(13) 1_565 .
O14 Zn2 O8 87.29(12) . .
N4 Zn2 O8 78.40(12) . .
O13 Zn2 O8 92.69(13) . .
O2 Zn2 N3 88.74(14) 1_565 1_556
O14 Zn2 N3 89.09(15) . 1_556
N4 Zn2 N3 95.62(15) . 1_556
O13 Zn2 N3 173.27(18) . 1_556
O8 Zn2 N3 92.47(14) . 1_556
O5 S1 O4 114.7(3) . .
O5 S1 O3 110.8(3) . .
O4 S1 O3 112.5(3) . .
O5 S1 C3 107.9(2) . .
O4 S1 C3 105.8(2) . .
O3 S1 C3 104.5(2) . .
O12 S2 O11 113.8(3) . .
O12 S2 O10 112.6(2) . .
O11 S2 O10 111.6(3) . .
O12 S2 C16 106.1(2) . .
O11 S2 C16 105.7(2) . .
O10 S2 C16 106.3(2) . .
C1 O1 Zn1 115.5(2) . .
C1 O2 Zn2 125.0(3) . 1_545
Zn1 O6 H6C 120.3(3) . .
Zn1 O6 H6D 117.5(3) . .
H6C O6 H6D 91.1(3) . .
Zn1 O7 H7C 114.0(3) . .
Zn1 O7 H7D 128.5(2) . .
H7C O7 H7D 94.3(3) . .
C14 O8 Zn2 116.8(2) . .
C14 O9 Zn1 125.0(2) . .
Zn2 O13 H13C 122.9(3) . .
Zn2 O13 H13D 154.9(3) . .
H13C O13 H13D 80.5(3) . .
Zn2 O14 H14C 132.0(4) . .
Zn2 O14 H14D 129.5(3) . .
H14C O14 H14D 96.3(4) . .
H15C O15 H15D 68.8(4) . .
C2 N1 Zn1 111.3(2) . .
C2 N1 H1A 109.4 . .
Zn1 N1 H1A 109.4 . .
C2 N1 H1B 109.4 . .
Zn1 N1 H1B 109.4 . .
H1A N1 H1B 108.0 . .
C8 N2 C4 115.9(5) . .
C8 N2 Zn1 123.7(3) . .
C4 N2 Zn1 120.4(4) . .
C12 N3 C11 115.9(4) . .
C12 N3 Zn2 124.4(3) . 1_554
C11 N3 Zn2 119.7(3) . 1_554
C15 N4 Zn2 112.1(2) . .
C15 N4 H4A 109.2 . .
Zn2 N4 H4A 109.2 . .
C15 N4 H4B 109.2 . .
Zn2 N4 H4B 109.2 . .
H4A N4 H4B 107.9 . .
C21 N5 C17 115.1(5) . .
C25 N6 C24 117.2(6) . .
O1 C1 O2 126.4(3) . .
O1 C1 C2 119.4(3) . .
O2 C1 C2 114.2(3) . .
N1 C2 C3 112.7(3) . .
N1 C2 C1 109.0(3) . .
C3 C2 C1 108.8(3) . .
N1 C2 H2 108.7 . .
C3 C2 H2 108.7 . .
C1 C2 H2 108.7 . .
C2 C3 S1 113.6(3) . .
C2 C3 H3A 108.8 . .
S1 C3 H3A 108.8 . .
C2 C3 H3B 108.8 . .
S1 C3 H3B 108.8 . .
H3A C3 H3B 107.7 . .
N2 C4 C5 124.2(5) . .
N2 C4 H4 117.9 . .
C5 C4 H4 117.9 . .
C6 C5 C4 120.0(5) . .
C6 C5 H5 120.0 . .
C4 C5 H5 120.0 . .
C5 C6 C7 115.3(5) . .
C5 C6 C9 121.5(4) . .
C7 C6 C9 123.1(4) . .
C6 C7 C8 121.3(5) . .
C6 C7 H7 119.3 . .
C8 C7 H7 119.3 . .
N2 C8 C7 122.8(5) . .
N2 C8 H8 118.6 . .
C7 C8 H8 118.6 . .
C13 C9 C10 116.3(5) . .
C13 C9 C6 122.7(4) . .
C10 C9 C6 121.0(4) . .
C11 C10 C9 119.6(5) . .
C11 C10 H10 120.2 . .
C9 C10 H10 120.2 . .
N3 C11 C10 124.4(5) . .
N3 C11 H11 117.8 . .
C10 C11 H11 117.8 . .
N3 C12 C13 123.4(5) . .
N3 C12 H12 118.3 . .
C13 C12 H12 118.3 . .
C9 C13 C12 120.3(4) . .
C9 C13 H13 119.8 . .
C12 C13 H13 119.8 . .
O8 C14 O9 125.5(3) . .
O8 C14 C15 119.3(3) . .
O9 C14 C15 115.2(3) . .
N4 C15 C16 111.9(3) . .
N4 C15 C14 109.7(3) . .
C16 C15 C14 107.5(3) . .
N4 C15 H15 109.2 . .
C16 C15 H15 109.2 . .
C14 C15 H15 109.2 . .
C15 C16 S2 115.1(3) . .
C15 C16 H16A 108.5 . .
S2 C16 H16A 108.5 . .
C15 C16 H16B 108.5 . .
S2 C16 H16B 108.5 . .
H16A C16 H16B 107.5 . .
N5 C17 C18 124.3(6) . .
N5 C17 H17 117.8 . .
C18 C17 H17 117.8 . .
C19 C18 C17 119.0(6) . .
C19 C18 H18 120.5 . .
C17 C18 H18 120.5 . .
C20 C19 C18 117.6(5) . .
C20 C19 C22 120.9(5) . .
C18 C19 C22 121.4(5) . .
C19 C20 C21 118.6(5) . .
C19 C20 H20 120.7 . .
C21 C20 H20 120.7 . .
N5 C21 C20 125.4(5) . .
N5 C21 H21 117.3 . .
C20 C21 H21 117.3 . .
C23 C22 C26 116.3(5) . .
C23 C22 C19 122.5(5) . .
C26 C22 C19 121.2(5) . .
C24 C23 C22 121.3(5) . .
C24 C23 H23 119.3 . .
C22 C23 H23 119.3 . .
N6 C24 C23 122.5(6) . .
N6 C24 H24 118.7 . .
C23 C24 H24 118.7 . .
N6 C25 C26 124.5(7) . .
N6 C25 H25 117.7 . .
C26 C25 H25 117.7 . .
C22 C26 C25 117.9(7) . .
C22 C26 H26 121.1 . .
C25 C26 H26 121.1 . .

loop_
_geom_bond_atom_site_label_1
_geom_bond_atom_site_label_2
_geom_bond_distance
_geom_bond_site_symmetry_2
Zn1 O9 2.106(3) .
Zn1 N1 2.112(3) .
Zn1 O1 2.128(3) .
Zn1 O7 2.132(3) .
Zn1 N2 2.150(4) .
Zn1 O6 2.178(4) .
Zn2 O2 2.055(3) 1_565
Zn2 O14 2.101(3) .
Zn2 N4 2.132(3) .
Zn2 O13 2.135(3) .
Zn2 O8 2.135(3) .
Zn2 N3 2.172(4) 1_556
S1 O5 1.446(4) .
S1 O4 1.447(4) .
S1 O3 1.454(4) .
S1 C3 1.773(4) .
S2 O12 1.435(4) .
S2 O11 1.438(4) .
S2 O10 1.449(4) .
S2 C16 1.784(4) .
O1 C1 1.247(5) .
O2 C1 1.259(4) .
O2 Zn2 2.055(3) 1_545
O6 H6C 0.905(4) .
O6 H6D 0.969(4) .
O7 H7C 0.796(3) .
O7 H7D 0.938(3) .
O8 C14 1.241(5) .
O9 C14 1.269(4) .
O13 H13C 0.800(4) .
O13 H13D 0.807(3) .
O14 H14C 0.674(3) .
O14 H14D 0.665(3) .
O15 H15C 1.015(6) .
O15 H15D 0.992(5) .
N1 C2 1.481(5) .
N1 H1A 0.9000 .
N1 H1B 0.9000 .
N2 C8 1.300(7) .
N2 C4 1.323(7) .
N3 C12 1.329(6) .
N3 C11 1.338(6) .
N3 Zn2 2.172(4) 1_554
N4 C15 1.475(5) .
N4 H4A 0.9000 .
N4 H4B 0.9000 .
N5 C21 1.297(8) .
N5 C17 1.333(9) .
N6 C25 1.285(9) .
N6 C24 1.309(9) .
C1 C2 1.540(5) .
C2 C3 1.525(5) .
C2 H2 0.9800 .
C3 H3A 0.9700 .
C3 H3B 0.9700 .
C4 C5 1.383(8) .
C4 H4 0.9300 .
C5 C6 1.358(7) .
C5 H5 0.9300 .
C6 C7 1.366(7) .
C6 C9 1.492(5) .
C7 C8 1.392(8) .
C7 H7 0.9300 .
C8 H8 0.9300 .
C9 C13 1.368(7) .
C9 C10 1.397(7) .
C10 C11 1.357(7) .
C10 H10 0.9300 .
C11 H11 0.9300 .
C12 C13 1.383(7) .
C12 H12 0.9300 .
C13 H13 0.9300 .
C14 C15 1.551(5) .
C15 C16 1.525(6) .
C15 H15 0.9800 .
C16 H16A 0.9700 .
C16 H16B 0.9700 .
C17 C18 1.372(9) .
C17 H17 0.9300 .
C18 C19 1.372(7) .
C18 H18 0.9300 .
C19 C20 1.357(7) .
C19 C22 1.494(7) .
C20 C21 1.386(7) .
C20 H20 0.9300 .
C21 H21 0.9300 .
C22 C23 1.359(7) .
C22 C26 1.375(8) .
C23 C24 1.356(8) .
C23 H23 0.9300 .
C24 H24 0.9300 .
C25 C26 1.392(9) .
C25 H25 0.9300 .
C26 H26 0.9300 .
